data_9016014
loop_
_publ_author_name
'Averbuch-Pouchot M'

_publ_section_title
;
 Structure cristalline d'un Dihydrogeno-sulphato-iodate de Potassium
 _cod_database_code 1008184
;
_journal_name_full 'Journal of Solid State Chemistry'
_journal_page_first 262
_journal_page_last 265
_journal_paper_doi 10.1016/0022-4596(82)90144-X
_journal_volume 41
_journal_year 1982
_chemical_formula_sum 'I K2 O7 S'
_space_group_IT_number 14
_symmetry_space_group_name_Hall '-P 2yn'
_symmetry_space_group_name_H-M 'P 1 21/n 1'
_cell_angle_alpha 90
_cell_angle_beta 93.16
_cell_angle_gamma 90
_cell_length_a 13.84
_cell_length_b 7.173
_cell_length_c 7.443
_cell_formula_units_Z 4
_cell_volume 737.775
_database_code_amcsd 0016121
_exptl_crystal_density_diffrn 3.143
_cod_duplicate_entry 1008184
_cod_original_formula_sum 'I K2 S O7'
_cod_database_code 9016014
_amcsd_formula_title 'H2 I2 K4 O14 S2'

loop_
_space_group_symop_operation_xyz
x,y,z
1/2+x,1/2-y,1/2+z
1/2-x,1/2+y,1/2-z
-x,-y,-z

loop_
_atom_site_label
_atom_site_fract_x
_atom_site_fract_y
_atom_site_fract_z
I1 0.04771 0.13948 0.19249
K1 0.08100 0.38510 0.66800
K2 0.32110 0.15860 0.40070
S1 0.34190 0.35000 0.92420
O1 0.17470 0.06100 0.13490
O2 0.07960 0.36500 0.28230
O3 0.50740 0.29780 0.46660
O4 0.37560 0.28700 0.74620
O5 0.38920 0.23660 0.06730
O6 0.23560 0.32520 0.92020
O7 0.13290 0.04830 0.54890

loop_
_cod_related_entry_id
_cod_related_entry_database
_cod_related_entry_code
1 AMCSD 0016121
